data_7240261
loop_
_publ_author_name
'Huang, Jiangkun'
'Luo, Lan'
'Xing, Naiguo'
'Gu, Linghui'
'Li, Chen'
'Han, Qiao'
'Zheng, Shilong'
'He, Ling'

_publ_section_title
;
 Novel synthesis of divergent aryl imidazoles from ketones involving
 copper-catalyzed \a-amination and oxidative C--C bond cleavage
;
_journal_issue 23
_journal_name_full 'RSC Advances'
_journal_page_first 13815
_journal_page_last 13819
_journal_paper_doi 10.1039/D0RA01408G
_journal_volume 10
_journal_year 2020
_chemical_absolute_configuration unk
_chemical_formula_sum 'C11 H11 F0.5 N2'
_chemical_formula_weight 180.72
_space_group_crystal_system orthorhombic
_space_group_IT_number 45
_space_group_name_Hall 'I 2 -2c'
_space_group_name_H-M_alt 'I b a 2'
_atom_sites_solution_hydrogens mixed
_audit_block_doi 10.5517/ccdc.csd.cc206w8d
_audit_creation_method SHELXL-2013
_audit_update_record
;
2018-11-29 deposited with the CCDC.	2020-03-17 downloaded from the CCDC.
;
_cell_angle_alpha 90
_cell_angle_beta 90
_cell_angle_gamma 90
_cell_formula_units_Z 8
_cell_length_a 9.8331(14)
_cell_length_b 20.335(3)
_cell_length_c 9.8331(14)
_cell_measurement_reflns_used 1587
_cell_measurement_temperature 293(2)
_cell_measurement_theta_max 50.458
_cell_measurement_theta_min 4.601
_cell_volume 1966.2(5)
_computing_cell_refinement 'Bruker SMART'
_computing_data_collection 'Bruker SMART'
_computing_data_reduction 'Bruker SHELXTL'
_computing_molecular_graphics 'Bruker SHELXTL'
_computing_publication_material 'Bruker SHELXTL'
_computing_structure_refinement 'SHELXL-2013 (Sheldrick, 2013)'
_computing_structure_solution 'Bruker SHELXTL'
_diffrn_ambient_temperature 293(2)
_diffrn_measured_fraction_theta_full 1.000
_diffrn_measured_fraction_theta_max 1.000
_diffrn_measurement_device_type 'CCD area detector'
_diffrn_measurement_method 'phi and omega scans'
_diffrn_radiation_type MoK\a
_diffrn_radiation_wavelength 0.71073
_diffrn_reflns_av_R_equivalents 0.0368
_diffrn_reflns_av_unetI/netI 0.0348
_diffrn_reflns_Laue_measured_fraction_full 1.000
_diffrn_reflns_Laue_measured_fraction_max 1.000
_diffrn_reflns_limit_h_max 12
_diffrn_reflns_limit_h_min -8
_diffrn_reflns_limit_k_max 24
_diffrn_reflns_limit_k_min -24
_diffrn_reflns_limit_l_max 12
_diffrn_reflns_limit_l_min -12
_diffrn_reflns_number 5677
_diffrn_reflns_point_group_measured_fraction_full 0.985
_diffrn_reflns_point_group_measured_fraction_max 0.981
_diffrn_reflns_theta_full 25.242
_diffrn_reflns_theta_max 25.997
_diffrn_reflns_theta_min 2.003
_exptl_absorpt_coefficient_mu 0.081
_exptl_absorpt_correction_T_max 0.7456
_exptl_absorpt_correction_T_min 0.6452
_exptl_absorpt_correction_type multi-scan
_exptl_absorpt_process_details sadabs
_exptl_crystal_colour colorless
_exptl_crystal_density_diffrn 1.221
_exptl_crystal_description prismatic
_exptl_crystal_F_000 764
_exptl_crystal_size_max 0.211
_exptl_crystal_size_mid 0.102
_exptl_crystal_size_min 0.056
_refine_diff_density_max 0.193
_refine_diff_density_min -0.138
_refine_diff_density_rms 0.037
_refine_ls_abs_structure_details
; 
 Flack x determined using 672 quotients [(I+)-(I-)]/[(I+)+(I-)] 
 (Parsons and Flack (2004), Acta Cryst. A60, s61). 
;
_refine_ls_abs_structure_Flack 1.5(10)
_refine_ls_extinction_method none
_refine_ls_goodness_of_fit_ref 1.197
_refine_ls_hydrogen_treatment mixed
_refine_ls_matrix_type full
_refine_ls_number_parameters 133
_refine_ls_number_reflns 1892
_refine_ls_number_restraints 1
_refine_ls_restrained_S_all 1.197
_refine_ls_R_factor_all 0.0596
_refine_ls_R_factor_gt 0.0544
_refine_ls_shift/su_max 0.002
_refine_ls_shift/su_mean 0.000
_refine_ls_structure_factor_coef Fsqd
_refine_ls_weighting_details 'w=1/[\s^2^(Fo^2^)+(0.0597P)^2^+0.3140P] where P=(Fo^2^+2Fc^2^)/3'
_refine_ls_weighting_scheme calc
_refine_ls_wR_factor_gt 0.1250
_refine_ls_wR_factor_ref 0.1283
_reflns_Friedel_coverage 0.842
_reflns_Friedel_fraction_full 0.969
_reflns_Friedel_fraction_max 0.960
_reflns_number_gt 1724
_reflns_number_total 1892
_reflns_threshold_expression 'I > 2\s(I)'
_cod_data_source_file d0ra01408g2.cif
_cod_data_source_block cd214108
_cod_depositor_comments 'Adding full bibliography for 7240260--7240262.cif.'
_cod_original_formula_sum 'C11 H11 F0.50 N2'
_cod_database_code 7240261
_shelx_space_group_comment
; 
The symmetry employed for this shelxl refinement is uniquely defined 
by the following loop, which should always be used as a source of 
symmetry information in preference to the above space-group names. 
They are only intended as comments. 
;
_shelxl_version_number 2013-4

loop_
_space_group_symop_operation_xyz
'x, y, z'
'-x, -y, z'
'x+1/2, -y+1/2, z'
'-x+1/2, y+1/2, z'
'x+1/2, y+1/2, z+1/2'
'-x+1/2, -y+1/2, z+1/2'
'x+1, -y+1, z+1/2'
'-x+1, y+1, z+1/2'

loop_
_atom_site_label
_atom_site_type_symbol
_atom_site_fract_x
_atom_site_fract_y
_atom_site_fract_z
_atom_site_U_iso_or_equiv
_atom_site_adp_type
_atom_site_occupancy
_atom_site_site_symmetry_order
_atom_site_calc_flag
_atom_site_refinement_flags_posn
_atom_site_refinement_flags_adp
_atom_site_refinement_flags_occupancy
_atom_site_disorder_assembly
_atom_site_disorder_group
F1 F 0.6308(7) 0.5209(3) 0.2174(9) 0.115(2) Uani 0.5 1 d . . P . .
N1 N 1.1057(3) 0.26382(13) 0.5385(3) 0.0436(7) Uani 1 1 d . . . . .
N2 N 0.8865(2) 0.28270(12) 0.5472(3) 0.0421(7) Uani 1 1 d . . . . .
C1 C 0.9853(3) 0.24543(15) 0.5927(4) 0.0425(8) Uani 1 1 d . . . . .
C2 C 0.9691(4) 0.1901(2) 0.6905(5) 0.0620(11) Uani 1 1 d . . . . .
H2A H 0.8752 0.1864 0.7164 0.093 Uiso 1 1 calc R U . . .
H2B H 1.0235 0.1982 0.7698 0.093 Uiso 1 1 calc R U . . .
H2C H 0.9980 0.1498 0.6483 0.093 Uiso 1 1 calc R U . . .
C3 C 1.0836(3) 0.31587(16) 0.4540(4) 0.0435(8) Uani 1 1 d . . . . .
C4 C 0.9463(3) 0.32747(15) 0.4588(4) 0.0389(7) Uani 1 1 d . . . . .
C5 C 0.8654(3) 0.37847(16) 0.3926(4) 0.0426(8) Uani 1 1 d . . . . .
C6 C 0.8994(4) 0.4041(2) 0.2662(4) 0.0602(10) Uani 1 1 d . . . . .
H6 H 0.9759 0.3884 0.2212 0.072 Uiso 1 1 calc R U . . .
C7 C 0.8211(5) 0.4526(2) 0.2063(5) 0.0705(12) Uani 1 1 d . . . . .
H7 H 0.8460 0.4698 0.1224 0.085 Uiso 1 1 calc R U . . .
C8 C 0.7067(5) 0.47511(19) 0.2710(6) 0.0694(12) Uani 1 1 d . . . . .
C9 C 0.6703(4) 0.4496(2) 0.3946(6) 0.0722(12) Uani 1 1 d . . . . .
H9 H 0.5921 0.4644 0.4381 0.087 Uiso 1 1 calc R U . . .
C10 C 0.7493(4) 0.40204(19) 0.4542(5) 0.0564(9) Uani 1 1 d . . . . .
H10 H 0.7239 0.3853 0.5385 0.068 Uiso 1 1 calc R U . . .
C11 C 1.1980(4) 0.3494(2) 0.3824(5) 0.0624(11) Uani 1 1 d . . . . .
H11A H 1.1740 0.3945 0.3655 0.094 Uiso 1 1 calc R U . . .
H11B H 1.2154 0.3277 0.2976 0.094 Uiso 1 1 calc R U . . .
H11C H 1.2781 0.3478 0.4381 0.094 Uiso 1 1 calc R U . . .
H1 H 1.193(4) 0.2466(18) 0.554(4) 0.047(9) Uiso 1 1 d . . . . .

loop_
_atom_site_aniso_label
_atom_site_aniso_U_11
_atom_site_aniso_U_22
_atom_site_aniso_U_33
_atom_site_aniso_U_23
_atom_site_aniso_U_13
_atom_site_aniso_U_12
F1 0.108(5) 0.105(5) 0.133(6) 0.030(5) -0.009(4) 0.024(4)
N1 0.0261(12) 0.0493(14) 0.0553(17) -0.0009(14) -0.0031(13) 0.0036(12)
N2 0.0264(12) 0.0482(14) 0.0515(16) 0.0002(15) -0.0005(12) -0.0008(11)
C1 0.0316(15) 0.0457(17) 0.050(2) -0.0019(16) 0.0009(14) -0.0014(14)
C2 0.040(2) 0.070(2) 0.076(3) 0.019(2) -0.001(2) -0.0002(17)
C3 0.0323(16) 0.0505(17) 0.0477(19) -0.0045(17) 0.0008(16) -0.0012(14)
C4 0.0321(15) 0.0423(16) 0.0424(17) -0.0067(14) -0.0016(15) -0.0003(13)
C5 0.0362(16) 0.0435(16) 0.048(2) -0.0080(15) -0.0058(15) -0.0020(13)
C6 0.055(2) 0.069(2) 0.057(2) 0.005(2) -0.0002(19) 0.0035(19)
C7 0.079(3) 0.068(3) 0.065(3) 0.017(2) -0.008(2) 0.004(2)
C8 0.071(3) 0.051(2) 0.086(3) 0.006(2) -0.023(3) 0.012(2)
C9 0.061(2) 0.070(3) 0.086(3) -0.002(3) -0.001(2) 0.024(2)
C10 0.051(2) 0.0564(19) 0.062(2) 0.0021(19) 0.0000(19) 0.0155(18)
C11 0.0394(18) 0.079(3) 0.068(3) 0.012(2) 0.0092(18) -0.0062(18)

loop_
_atom_type_symbol
_atom_type_description
_atom_type_scat_dispersion_real
_atom_type_scat_dispersion_imag
_atom_type_scat_source
C C 0.0033 0.0016 'International Tables Vol C Tables 4.2.6.8 and 6.1.1.4'
H H 0.0000 0.0000 'International Tables Vol C Tables 4.2.6.8 and 6.1.1.4'
N N 0.0061 0.0033 'International Tables Vol C Tables 4.2.6.8 and 6.1.1.4'
F F 0.0171 0.0103 'International Tables Vol C Tables 4.2.6.8 and 6.1.1.4'

loop_
_geom_angle_atom_site_label_1
_geom_angle_atom_site_label_2
_geom_angle_atom_site_label_3
_geom_angle
_geom_angle_site_symmetry_1
_geom_angle_site_symmetry_3
_geom_angle_publ_flag
C1 N1 C3 108.4(3) . . ?
C1 N1 H1 129(2) . . ?
C3 N1 H1 122(2) . . ?
C1 N2 C4 106.2(3) . . ?
N2 C1 N1 110.8(3) . . ?
N2 C1 C2 125.3(3) . . ?
N1 C1 C2 123.9(3) . . ?
C1 C2 H2A 109.5 . . ?
C1 C2 H2B 109.5 . . ?
H2A C2 H2B 109.5 . . ?
C1 C2 H2C 109.5 . . ?
H2A C2 H2C 109.5 . . ?
H2B C2 H2C 109.5 . . ?
N1 C3 C4 105.6(3) . . ?
N1 C3 C11 121.5(3) . . ?
C4 C3 C11 132.8(3) . . ?
C3 C4 N2 109.0(3) . . ?
C3 C4 C5 130.0(3) . . ?
N2 C4 C5 120.9(3) . . ?
C10 C5 C6 117.6(3) . . ?
C10 C5 C4 120.1(3) . . ?
C6 C5 C4 122.3(3) . . ?
C7 C6 C5 121.0(4) . . ?
C7 C6 H6 119.5 . . ?
C5 C6 H6 119.5 . . ?
C8 C7 C6 119.9(4) . . ?
C8 C7 H7 120.1 . . ?
C6 C7 H7 120.1 . . ?
F1 C8 C9 118.7(5) . . ?
F1 C8 C7 121.4(6) . . ?
C9 C8 C7 120.0(4) . . ?
C8 C9 C10 119.9(4) . . ?
C8 C9 H9 120.1 . . ?
C10 C9 H9 120.1 . . ?
C9 C10 C5 121.7(4) . . ?
C9 C10 H10 119.1 . . ?
C5 C10 H10 119.1 . . ?
C3 C11 H11A 109.5 . . ?
C3 C11 H11B 109.5 . . ?
H11A C11 H11B 109.5 . . ?
C3 C11 H11C 109.5 . . ?
H11A C11 H11C 109.5 . . ?
H11B C11 H11C 109.5 . . ?

loop_
_geom_bond_atom_site_label_1
_geom_bond_atom_site_label_2
_geom_bond_distance
_geom_bond_site_symmetry_2
_geom_bond_publ_flag
F1 C8 1.304(7) . ?
N1 C1 1.351(4) . ?
N1 C3 1.363(5) . ?
N1 H1 0.94(4) . ?
N2 C1 1.311(4) . ?
N2 C4 1.389(4) . ?
C1 C2 1.489(5) . ?
C2 H2A 0.9600 . ?
C2 H2B 0.9600 . ?
C2 H2C 0.9600 . ?
C3 C4 1.371(4) . ?
C3 C11 1.492(5) . ?
C4 C5 1.461(5) . ?
C5 C10 1.378(5) . ?
C5 C6 1.388(6) . ?
C6 C7 1.383(6) . ?
C6 H6 0.9300 . ?
C7 C8 1.371(7) . ?
C7 H7 0.9300 . ?
C8 C9 1.369(7) . ?
C9 C10 1.372(5) . ?
C9 H9 0.9300 . ?
C10 H10 0.9300 . ?
C11 H11A 0.9600 . ?
C11 H11B 0.9600 . ?
C11 H11C 0.9600 . ?

loop_
_geom_hbond_atom_site_label_D
_geom_hbond_atom_site_label_H
_geom_hbond_atom_site_label_A
_geom_hbond_distance_DH
_geom_hbond_distance_HA
_geom_hbond_distance_DA
_geom_hbond_angle_DHA
_geom_hbond_site_symmetry_A
N1 H1 N2 0.94(4) 2.00(4) 2.920(3) 168(4) 3
N1 H1 N2 0.94(4) 2.00(4) 2.920(3) 168(4) 3

loop_
_geom_torsion_atom_site_label_1
_geom_torsion_atom_site_label_2
_geom_torsion_atom_site_label_3
_geom_torsion_atom_site_label_4
_geom_torsion
_geom_torsion_site_symmetry_1
_geom_torsion_site_symmetry_2
_geom_torsion_site_symmetry_3
_geom_torsion_site_symmetry_4
_geom_torsion_publ_flag
C4 N2 C1 N1 0.1(4) . . . . ?
C4 N2 C1 C2 -179.8(3) . . . . ?
C3 N1 C1 N2 0.3(4) . . . . ?
C3 N1 C1 C2 -179.9(4) . . . . ?
C1 N1 C3 C4 -0.5(4) . . . . ?
C1 N1 C3 C11 177.5(3) . . . . ?
N1 C3 C4 N2 0.5(4) . . . . ?
C11 C3 C4 N2 -177.1(4) . . . . ?
N1 C3 C4 C5 177.7(3) . . . . ?
C11 C3 C4 C5 0.0(6) . . . . ?
C1 N2 C4 C3 -0.4(4) . . . . ?
C1 N2 C4 C5 -177.9(3) . . . . ?
C3 C4 C5 C10 -148.9(4) . . . . ?
N2 C4 C5 C10 27.9(5) . . . . ?
C3 C4 C5 C6 32.3(5) . . . . ?
N2 C4 C5 C6 -150.8(3) . . . . ?
C10 C5 C6 C7 1.5(6) . . . . ?
C4 C5 C6 C7 -179.7(3) . . . . ?
C5 C6 C7 C8 -1.2(7) . . . . ?
C6 C7 C8 F1 179.9(5) . . . . ?
C6 C7 C8 C9 0.0(7) . . . . ?
F1 C8 C9 C10 -179.1(5) . . . . ?
C7 C8 C9 C10 0.8(7) . . . . ?
C8 C9 C10 C5 -0.4(7) . . . . ?
C6 C5 C10 C9 -0.7(6) . . . . ?
C4 C5 C10 C9 -179.5(4) . . . . ?
